data_7035869
loop_
_publ_author_name
'Cybulski, Mateusz K.'
'Riddlestone, Ian M.'
'Mahon, Mary F.'
'Woodman, Timothy J.'
'Whittlesey, Michael K.'

_publ_section_title
;
 Stoichiometric and catalytic C-F bond activation by the trans-dihydride
 NHC complex [Ru(IEt2Me2)2(PPh3)2H2] (IEt2Me2 =
 1,3-diethyl-4,5-dimethylimidazol-2-ylidene).
;
_journal_issue 45
_journal_name_full 'Dalton transactions (Cambridge, England : 2003)'
_journal_page_first 19597
_journal_page_last 19605
_journal_paper_doi 10.1039/c5dt01996f
_journal_volume 44
_journal_year 2015
_chemical_formula_sum 'C51 H47 F5 N2 P2 Ru'
_chemical_formula_weight 945.92
_chemical_name_systematic
; 
 ? 
;
_space_group_IT_number 2
_symmetry_cell_setting triclinic
_symmetry_space_group_name_Hall '-P 1'
_symmetry_space_group_name_H-M 'P -1'
_atom_sites_solution_hydrogens geom
_atom_sites_solution_primary direct
_atom_sites_solution_secondary difmap
_audit_creation_method SHELXL-97
_audit_update_record
;
2015-05-14 deposited with the CCDC.
2015-07-08 downloaded from the CCDC.
;
_cell_angle_alpha 96.300(1)
_cell_angle_beta 105.626(1)
_cell_angle_gamma 116.893(1)
_cell_formula_units_Z 2
_cell_length_a 12.6690(2)
_cell_length_b 13.1530(2)
_cell_length_c 15.5900(3)
_cell_measurement_reflns_used 32207
_cell_measurement_temperature 150(2)
_cell_measurement_theta_max 27.485
_cell_measurement_theta_min 2.910
_cell_volume 2148.64(7)
_computing_cell_refinement 'HKL Scalepack (Otwinowski & Minor 1997)'
_computing_data_collection 'Collect (Bruker AXS BV 1997-2004)'
_computing_data_reduction 'Denzo & Scalepack (Otwinowski, Minor 1997)'
_computing_molecular_graphics 'ORTEX (P.McArdle 1995)'
_computing_publication_material 'SHELXL-97/2 (Sheldrick 1997)'
_computing_structure_refinement 'SHELXL-97/2 (Sheldrick 1997)'
_computing_structure_solution 'SHELXS-97 (Sheldrick 1990)'
_diffrn_ambient_temperature 150(2)
_diffrn_measured_fraction_theta_full 0.992
_diffrn_measured_fraction_theta_max 0.992
_diffrn_measurement_device_type '95mm CCD camera on \k-goniostat'
_diffrn_measurement_method CCD
_diffrn_radiation_monochromator 'horizonally mounted graphite crystal'
_diffrn_radiation_source 'fine-focus sealed tube'
_diffrn_radiation_type MoK\a
_diffrn_radiation_wavelength 0.71073
_diffrn_reflns_av_R_equivalents 0.0478
_diffrn_reflns_av_sigmaI/netI 0.0494
_diffrn_reflns_limit_h_max 16
_diffrn_reflns_limit_h_min -16
_diffrn_reflns_limit_k_max 17
_diffrn_reflns_limit_k_min -17
_diffrn_reflns_limit_l_max 20
_diffrn_reflns_limit_l_min -20
_diffrn_reflns_number 40103
_diffrn_reflns_theta_full 27.42
_diffrn_reflns_theta_max 27.42
_diffrn_reflns_theta_min 3.53
_exptl_absorpt_coefficient_mu 0.500
_exptl_absorpt_correction_T_max 0.916
_exptl_absorpt_correction_T_min 0.869
_exptl_absorpt_correction_type multi-scan
_exptl_absorpt_process_details
;
multi-scan from symmetry-related measurements 
 Sortav (Blessing 1995)
;
_exptl_crystal_colour yellow-orange
_exptl_crystal_density_diffrn 1.462
_exptl_crystal_density_method 'not measured'
_exptl_crystal_description block
_exptl_crystal_F_000 972
_exptl_crystal_size_max 0.22
_exptl_crystal_size_mid 0.18
_exptl_crystal_size_min 0.16
_refine_diff_density_max 0.700
_refine_diff_density_min -0.769
_refine_diff_density_rms 0.069
_refine_ls_extinction_method none
_refine_ls_goodness_of_fit_ref 1.031
_refine_ls_hydrogen_treatment mixed
_refine_ls_matrix_type full
_refine_ls_number_parameters 569
_refine_ls_number_reflns 9725
_refine_ls_number_restraints 4
_refine_ls_restrained_S_all 1.031
_refine_ls_R_factor_all 0.0516
_refine_ls_R_factor_gt 0.0338
_refine_ls_shift/su_max 0.001
_refine_ls_shift/su_mean 0.000
_refine_ls_structure_factor_coef Fsqd
_refine_ls_weighting_details 'calc w=1/[\s^2^(Fo^2^)+(0.0236P)^2^+1.3446P] where P=(Fo^2^+2Fc^2^)/3'
_refine_ls_weighting_scheme calc
_refine_ls_wR_factor_gt 0.0685
_refine_ls_wR_factor_ref 0.0746
_reflns_number_gt 7782
_reflns_number_total 9725
_reflns_threshold_expression >2sigma(I)
_cod_data_source_file c5dt01996f2.cif
_cod_data_source_block k14mkw14
_cod_depositor_comments
;
The following automatic conversions were performed:

'_symmetry_cell_setting' value 'Triclinic' changed to 'triclinic'
according to
/usr/data/users/saulius/crontab/automatic-downloads/rss-feeds/RSC/lib/dictionaries/cif_core.dic
dictionary named 'cif_core.dic' version 2.4.2 from 2011-04-26.

Automatic conversion script
Id: cif_fix_values 3271 2015-04-21 07:52:19Z andrius 

 Adding full bibliography for 7035867--7035870.cif.
;
_cod_original_cell_volume 2148.63(6)
_cod_original_sg_symbol_H-M P-1
_cod_database_code 7035869

loop_
_symmetry_equiv_pos_as_xyz
'x, y, z'
'-x, -y, -z'

loop_
_atom_site_label
_atom_site_type_symbol
_atom_site_fract_x
_atom_site_fract_y
_atom_site_fract_z
_atom_site_U_iso_or_equiv
_atom_site_adp_type
_atom_site_occupancy
_atom_site_symmetry_multiplicity
_atom_site_calc_flag
_atom_site_refinement_flags
Ru1 Ru 0.825204(15) 0.270626(15) 0.254861(11) 0.01822(6) Uani 1 1 d D
P1 P 0.89103(5) 0.36866(5) 0.14613(4) 0.01911(12) Uani 1 1 d .
P2 P 0.74375(5) 0.13846(5) 0.33832(4) 0.01871(12) Uani 1 1 d .
F1 F 0.53503(12) 0.13438(12) 0.08644(9) 0.0312(3) Uani 1 1 d .
F2 F 0.34016(12) 0.16998(13) 0.05219(10) 0.0414(4) Uani 1 1 d .
F3 F 0.34746(14) 0.34625(14) 0.16766(11) 0.0446(4) Uani 1 1 d .
F4 F 0.56176(14) 0.49125(13) 0.31911(10) 0.0439(4) Uani 1 1 d .
F5 F 0.76154(12) 0.46241(11) 0.35466(9) 0.0317(3) Uani 1 1 d .
N1 N 1.01705(16) 0.17993(15) 0.24779(12) 0.0207(4) Uani 1 1 d .
N2 N 1.09116(16) 0.32771(15) 0.36391(12) 0.0213(4) Uani 1 1 d .
C1 C 0.98385(19) 0.25318(18) 0.28829(14) 0.0201(4) Uani 1 1 d .
C2 C 1.1877(2) 0.3016(2) 0.37045(15) 0.0253(5) Uani 1 1 d .
C3 C 1.1418(2) 0.2094(2) 0.29697(15) 0.0251(5) Uani 1 1 d .
C4 C 1.1017(2) 0.4195(2) 0.43309(15) 0.0265(5) Uani 1 1 d .
H4A H 1.1910 0.4849 0.4600 0.032 Uiso 1 1 calc R
H4B H 1.0788 0.3862 0.4836 0.032 Uiso 1 1 calc R
C5 C 1.0175(2) 0.4686(2) 0.39370(16) 0.0262(5) Uani 1 1 d D
C6 C 1.3149(2) 0.3704(2) 0.44645(17) 0.0367(6) Uani 1 1 d .
H6A H 1.3689 0.3389 0.4368 0.055 Uiso 1 1 calc R
H6B H 1.3048 0.3633 0.5061 0.055 Uiso 1 1 calc R
H6C H 1.3542 0.4539 0.4463 0.055 Uiso 1 1 calc R
C7 C 1.2060(2) 0.1483(2) 0.26736(17) 0.0328(6) Uani 1 1 d .
H7A H 1.2981 0.1987 0.2985 0.049 Uiso 1 1 calc R
H7B H 1.1845 0.1332 0.2002 0.049 Uiso 1 1 calc R
H7C H 1.1777 0.0731 0.2840 0.049 Uiso 1 1 calc R
C8 C 0.9331(2) 0.08356(19) 0.16219(14) 0.0249(5) Uani 1 1 d .
H8A H 0.9763 0.0956 0.1168 0.030 Uiso 1 1 calc R
H8B H 0.8551 0.0875 0.1357 0.030 Uiso 1 1 calc R
C9 C 0.8960(2) -0.0391(2) 0.17646(17) 0.0310(5) Uani 1 1 d .
H9A H 0.9720 -0.0460 0.1980 0.047 Uiso 1 1 calc R
H9B H 0.8367 -0.0994 0.1178 0.047 Uiso 1 1 calc R
H9C H 0.8554 -0.0509 0.2227 0.047 Uiso 1 1 calc R
C10 C 0.66262(19) 0.29475(18) 0.22466(14) 0.0207(4) Uani 1 1 d .
C11 C 0.5497(2) 0.22558(19) 0.14911(15) 0.0238(5) Uani 1 1 d .
C12 C 0.4458(2) 0.2416(2) 0.12838(15) 0.0288(5) Uani 1 1 d .
C13 C 0.4482(2) 0.3301(2) 0.18556(17) 0.0304(5) Uani 1 1 d .
C14 C 0.5563(2) 0.4019(2) 0.26181(16) 0.0294(5) Uani 1 1 d .
C15 C 0.6571(2) 0.3824(2) 0.27815(15) 0.0244(5) Uani 1 1 d .
C16 C 0.81241(19) 0.44906(18) 0.09893(14) 0.0206(4) Uani 1 1 d .
C17 C 0.8026(2) 0.52571(19) 0.16203(15) 0.0246(5) Uani 1 1 d .
H17 H 0.8353 0.5333 0.2263 0.030 Uiso 1 1 calc R
C18 C 0.7464(2) 0.5903(2) 0.13224(16) 0.0292(5) Uani 1 1 d .
H18 H 0.7406 0.6420 0.1760 0.035 Uiso 1 1 calc R
C19 C 0.6980(2) 0.5799(2) 0.03840(17) 0.0317(5) Uani 1 1 d .
H19 H 0.6587 0.6239 0.0177 0.038 Uiso 1 1 calc R
C20 C 0.7076(2) 0.5052(2) -0.02454(16) 0.0282(5) Uani 1 1 d .
H20 H 0.6750 0.4982 -0.0887 0.034 Uiso 1 1 calc R
C21 C 0.7646(2) 0.43981(19) 0.00492(15) 0.0233(5) Uani 1 1 d .
H21 H 0.7708 0.3888 -0.0391 0.028 Uiso 1 1 calc R
C22 C 1.0600(2) 0.48663(19) 0.18668(14) 0.0223(5) Uani 1 1 d .
C23 C 1.0964(2) 0.6055(2) 0.19605(15) 0.0255(5) Uani 1 1 d .
H23 H 1.0338 0.6266 0.1731 0.031 Uiso 1 1 calc R
C24 C 1.2231(2) 0.6941(2) 0.23852(17) 0.0330(6) Uani 1 1 d .
H24 H 1.2460 0.7747 0.2446 0.040 Uiso 1 1 calc R
C25 C 1.3155(2) 0.6651(2) 0.27177(16) 0.0334(6) Uani 1 1 d .
H25 H 1.4016 0.7257 0.3025 0.040 Uiso 1 1 calc R
C26 C 1.2820(2) 0.5474(2) 0.26009(16) 0.0309(5) Uani 1 1 d .
H26 H 1.3457 0.5270 0.2809 0.037 Uiso 1 1 calc R
C27 C 1.1559(2) 0.4590(2) 0.21816(15) 0.0255(5) Uani 1 1 d .
H27 H 1.1341 0.3785 0.2106 0.031 Uiso 1 1 calc R
C28 C 0.8721(2) 0.27200(19) 0.04169(14) 0.0221(5) Uani 1 1 d .
C29 C 0.9717(2) 0.2908(2) 0.01163(16) 0.0285(5) Uani 1 1 d .
H29 H 1.0532 0.3587 0.0437 0.034 Uiso 1 1 calc R
C30 C 0.9529(3) 0.2108(2) -0.06504(18) 0.0380(6) Uani 1 1 d .
H30 H 1.0220 0.2227 -0.0839 0.046 Uiso 1 1 calc R
C31 C 0.8337(3) 0.1140(2) -0.11378(18) 0.0398(6) Uani 1 1 d .
H31 H 0.8208 0.0597 -0.1664 0.048 Uiso 1 1 calc R
C32 C 0.7334(2) 0.0962(2) -0.08605(17) 0.0350(6) Uani 1 1 d .
H32 H 0.6510 0.0308 -0.1206 0.042 Uiso 1 1 calc R
C33 C 0.7525(2) 0.17323(19) -0.00804(15) 0.0264(5) Uani 1 1 d .
H33 H 0.6837 0.1588 0.0119 0.032 Uiso 1 1 calc R
C34 C 0.61555(19) 0.13194(19) 0.37653(14) 0.0219(5) Uani 1 1 d .
C35 C 0.5031(2) 0.0277(2) 0.36061(16) 0.0286(5) Uani 1 1 d .
H35 H 0.4869 -0.0445 0.3246 0.034 Uiso 1 1 calc R
C36 C 0.4144(2) 0.0281(2) 0.39687(18) 0.0375(6) Uani 1 1 d .
H36 H 0.3382 -0.0437 0.3856 0.045 Uiso 1 1 calc R
C37 C 0.4366(2) 0.1321(3) 0.44918(17) 0.0375(6) Uani 1 1 d .
H37 H 0.3764 0.1319 0.4747 0.045 Uiso 1 1 calc R
C38 C 0.5470(2) 0.2371(2) 0.46439(16) 0.0325(5) Uani 1 1 d .
H38 H 0.5624 0.3090 0.5001 0.039 Uiso 1 1 calc R
C39 C 0.6346(2) 0.2370(2) 0.42757(15) 0.0269(5) Uani 1 1 d .
H39 H 0.7091 0.3096 0.4371 0.032 Uiso 1 1 calc R
C40 C 0.85894(19) 0.15496(18) 0.44978(14) 0.0213(4) Uani 1 1 d .
C41 C 0.8587(2) 0.1948(2) 0.53640(15) 0.0266(5) Uani 1 1 d .
H41 H 0.7938 0.2107 0.5403 0.032 Uiso 1 1 calc R
C42 C 0.9521(2) 0.2115(2) 0.61717(16) 0.0342(6) Uani 1 1 d .
H42 H 0.9506 0.2387 0.6756 0.041 Uiso 1 1 calc R
C43 C 1.0467(2) 0.1887(2) 0.61277(16) 0.0345(6) Uani 1 1 d .
H43 H 1.1107 0.2007 0.6680 0.041 Uiso 1 1 calc R
C44 C 1.0480(2) 0.1483(2) 0.52765(16) 0.0295(5) Uani 1 1 d .
H44 H 1.1130 0.1323 0.5245 0.035 Uiso 1 1 calc R
C45 C 0.9553(2) 0.13108(19) 0.44710(15) 0.0240(5) Uani 1 1 d .
H45 H 0.9570 0.1026 0.3891 0.029 Uiso 1 1 calc R
C46 C 0.67619(19) -0.01971(18) 0.28135(14) 0.0211(4) Uani 1 1 d .
C47 C 0.6877(2) -0.09815(19) 0.33136(16) 0.0254(5) Uani 1 1 d .
H47 H 0.7301 -0.0706 0.3966 0.030 Uiso 1 1 calc R
C48 C 0.6376(2) -0.2165(2) 0.28663(17) 0.0309(5) Uani 1 1 d .
H48 H 0.6470 -0.2691 0.3211 0.037 Uiso 1 1 calc R
C49 C 0.5741(2) -0.2572(2) 0.19188(18) 0.0333(6) Uani 1 1 d .
H49 H 0.5415 -0.3375 0.1611 0.040 Uiso 1 1 calc R
C50 C 0.5579(2) -0.1818(2) 0.14184(17) 0.0316(5) Uani 1 1 d .
H50 H 0.5115 -0.2109 0.0771 0.038 Uiso 1 1 calc R
C51 C 0.6094(2) -0.0631(2) 0.18589(15) 0.0264(5) Uani 1 1 d .
H51 H 0.5991 -0.0113 0.1509 0.032 Uiso 1 1 calc R
H1 H 0.7434(19) 0.1579(14) 0.1676(11) 0.038(7) Uiso 1 1 d D
H5A H 0.9271(8) 0.4089(17) 0.3739(17) 0.042(7) Uiso 1 1 d D
H5B H 1.039(2) 0.504(2) 0.3443(12) 0.039(7) Uiso 1 1 d D
H5C H 1.031(2) 0.5314(14) 0.4431(11) 0.027(6) Uiso 1 1 d D

loop_
_atom_site_aniso_label
_atom_site_aniso_U_11
_atom_site_aniso_U_22
_atom_site_aniso_U_33
_atom_site_aniso_U_23
_atom_site_aniso_U_13
_atom_site_aniso_U_12
Ru1 0.01768(9) 0.01926(9) 0.01930(9) 0.00576(7) 0.00726(7) 0.01008(7)
P1 0.0188(3) 0.0193(3) 0.0204(3) 0.0059(2) 0.0084(2) 0.0097(2)
P2 0.0176(3) 0.0194(3) 0.0204(3) 0.0065(2) 0.0067(2) 0.0101(2)
F1 0.0261(7) 0.0319(7) 0.0308(7) 0.0015(6) 0.0052(6) 0.0152(6)
F2 0.0266(7) 0.0497(9) 0.0415(8) 0.0088(7) 0.0015(6) 0.0210(7)
F3 0.0396(8) 0.0606(10) 0.0549(9) 0.0243(8) 0.0186(7) 0.0394(8)
F4 0.0513(9) 0.0478(9) 0.0487(9) 0.0070(7) 0.0196(7) 0.0381(8)
F5 0.0330(7) 0.0317(7) 0.0297(7) 0.0011(6) 0.0090(6) 0.0186(6)
N1 0.0206(9) 0.0198(9) 0.0221(9) 0.0034(8) 0.0068(7) 0.0115(8)
N2 0.0188(9) 0.0209(9) 0.0221(9) 0.0007(8) 0.0044(7) 0.0110(8)
C1 0.0212(10) 0.0182(10) 0.0193(10) 0.0046(9) 0.0077(9) 0.0086(9)
C2 0.0215(11) 0.0255(12) 0.0292(12) 0.0061(10) 0.0076(9) 0.0131(10)
C3 0.0218(11) 0.0275(12) 0.0296(12) 0.0079(10) 0.0093(9) 0.0152(10)
C4 0.0239(11) 0.0237(12) 0.0257(11) -0.0027(10) 0.0039(9) 0.0118(10)
C5 0.0298(12) 0.0236(12) 0.0248(11) 0.0027(10) 0.0098(10) 0.0140(10)
C6 0.0227(12) 0.0375(14) 0.0409(14) -0.0007(12) -0.0005(11) 0.0171(11)
C7 0.0304(13) 0.0341(14) 0.0383(13) 0.0040(11) 0.0106(11) 0.0219(11)
C8 0.0279(12) 0.0242(12) 0.0209(11) 0.0011(9) 0.0060(9) 0.0143(10)
C9 0.0285(12) 0.0245(12) 0.0362(13) 0.0021(10) 0.0080(10) 0.0136(10)
C10 0.0215(10) 0.0218(11) 0.0235(11) 0.0118(9) 0.0110(9) 0.0116(9)
C11 0.0249(11) 0.0241(11) 0.0261(11) 0.0098(9) 0.0121(9) 0.0129(10)
C12 0.0244(12) 0.0342(13) 0.0277(12) 0.0126(10) 0.0057(10) 0.0156(11)
C13 0.0291(12) 0.0412(14) 0.0387(13) 0.0212(12) 0.0185(11) 0.0261(12)
C14 0.0379(13) 0.0325(13) 0.0329(12) 0.0127(11) 0.0193(11) 0.0252(11)
C15 0.0247(11) 0.0262(12) 0.0249(11) 0.0092(10) 0.0098(9) 0.0140(10)
C16 0.0175(10) 0.0186(10) 0.0250(11) 0.0063(9) 0.0095(9) 0.0073(9)
C17 0.0261(11) 0.0261(12) 0.0241(11) 0.0084(10) 0.0115(9) 0.0134(10)
C18 0.0308(12) 0.0264(12) 0.0352(13) 0.0076(10) 0.0139(10) 0.0171(11)
C19 0.0305(12) 0.0314(13) 0.0399(13) 0.0166(11) 0.0116(11) 0.0201(11)
C20 0.0250(11) 0.0286(12) 0.0273(12) 0.0103(10) 0.0066(10) 0.0115(10)
C21 0.0240(11) 0.0206(11) 0.0235(11) 0.0060(9) 0.0100(9) 0.0091(9)
C22 0.0228(11) 0.0233(11) 0.0194(10) 0.0037(9) 0.0104(9) 0.0095(9)
C23 0.0228(11) 0.0263(12) 0.0273(11) 0.0053(10) 0.0103(9) 0.0121(10)
C24 0.0299(13) 0.0225(12) 0.0385(13) 0.0017(11) 0.0132(11) 0.0077(10)
C25 0.0213(11) 0.0333(14) 0.0332(13) 0.0012(11) 0.0085(10) 0.0064(10)
C26 0.0234(12) 0.0386(14) 0.0314(12) 0.0099(11) 0.0122(10) 0.0149(11)
C27 0.0254(11) 0.0273(12) 0.0283(11) 0.0102(10) 0.0141(10) 0.0139(10)
C28 0.0287(11) 0.0203(11) 0.0220(10) 0.0075(9) 0.0108(9) 0.0147(10)
C29 0.0319(12) 0.0265(12) 0.0303(12) 0.0083(10) 0.0163(10) 0.0141(11)
C30 0.0487(16) 0.0385(15) 0.0403(14) 0.0097(12) 0.0282(13) 0.0261(13)
C31 0.0585(17) 0.0272(13) 0.0364(14) 0.0017(11) 0.0234(13) 0.0217(13)
C32 0.0398(14) 0.0225(12) 0.0332(13) 0.0026(11) 0.0118(11) 0.0101(11)
C33 0.0286(12) 0.0240(12) 0.0269(11) 0.0071(10) 0.0118(10) 0.0125(10)
C34 0.0221(11) 0.0278(12) 0.0204(10) 0.0114(9) 0.0078(9) 0.0149(10)
C35 0.0237(11) 0.0271(12) 0.0339(12) 0.0088(10) 0.0113(10) 0.0114(10)
C36 0.0265(13) 0.0432(15) 0.0493(15) 0.0202(13) 0.0220(12) 0.0164(12)
C37 0.0379(14) 0.0585(18) 0.0381(14) 0.0225(13) 0.0242(12) 0.0337(14)
C38 0.0379(14) 0.0403(14) 0.0309(12) 0.0101(11) 0.0153(11) 0.0272(12)
C39 0.0277(12) 0.0290(12) 0.0298(12) 0.0118(10) 0.0121(10) 0.0171(10)
C40 0.0207(10) 0.0181(11) 0.0234(11) 0.0078(9) 0.0067(9) 0.0086(9)
C41 0.0274(12) 0.0276(12) 0.0261(11) 0.0079(10) 0.0096(10) 0.0147(10)
C42 0.0353(13) 0.0406(15) 0.0223(11) 0.0041(11) 0.0060(10) 0.0189(12)
C43 0.0316(13) 0.0378(14) 0.0266(12) 0.0079(11) -0.0006(10) 0.0177(12)
C44 0.0251(12) 0.0282(12) 0.0339(13) 0.0078(10) 0.0055(10) 0.0152(10)
C45 0.0250(11) 0.0216(11) 0.0250(11) 0.0064(9) 0.0083(9) 0.0118(10)
C46 0.0164(10) 0.0205(11) 0.0256(11) 0.0043(9) 0.0081(9) 0.0086(9)
C47 0.0202(11) 0.0241(12) 0.0302(12) 0.0076(10) 0.0076(9) 0.0107(9)
C48 0.0229(11) 0.0221(12) 0.0476(15) 0.0120(11) 0.0102(11) 0.0121(10)
C49 0.0214(11) 0.0214(12) 0.0486(15) -0.0017(11) 0.0099(11) 0.0079(10)
C50 0.0238(12) 0.0274(13) 0.0332(13) -0.0014(11) 0.0074(10) 0.0082(10)
C51 0.0233(11) 0.0243(12) 0.0271(11) 0.0046(10) 0.0081(9) 0.0094(10)

loop_
_atom_type_symbol
_atom_type_description
_atom_type_scat_dispersion_real
_atom_type_scat_dispersion_imag
_atom_type_scat_source
C C 0.0033 0.0016 'International Tables Vol C Tables 4.2.6.8 and 6.1.1.4'
H H 0.0000 0.0000 'International Tables Vol C Tables 4.2.6.8 and 6.1.1.4'
N N 0.0061 0.0033 'International Tables Vol C Tables 4.2.6.8 and 6.1.1.4'
P P 0.1023 0.0942 'International Tables Vol C Tables 4.2.6.8 and 6.1.1.4'
Ru Ru -1.2594 0.8363 'International Tables Vol C Tables 4.2.6.8 and 6.1.1.4'
F F 0.0171 0.0103 'International Tables Vol C Tables 4.2.6.8 and 6.1.1.4'

loop_
_geom_angle_atom_site_label_1
_geom_angle_atom_site_label_2
_geom_angle_atom_site_label_3
_geom_angle
C1 Ru1 C10 177.73(8)
C1 Ru1 P2 89.41(6)
C10 Ru1 P2 90.62(6)
C1 Ru1 P1 88.87(6)
C10 Ru1 P1 91.56(6)
P2 Ru1 P1 168.093(19)
C1 Ru1 H1 94.9(9)
C10 Ru1 H1 87.4(9)
P2 Ru1 H1 85.2(9)
P1 Ru1 H1 83.2(9)
C1 Ru1 H5A 84.9(6)
C10 Ru1 H5A 92.9(6)
P2 Ru1 H5A 90.7(6)
P1 Ru1 H5A 100.9(6)
H1 Ru1 H5A 175.9(11)
C16 P1 C28 103.05(9)
C16 P1 C22 100.73(10)
C28 P1 C22 103.07(9)
C16 P1 Ru1 117.24(7)
C28 P1 Ru1 114.52(7)
C22 P1 Ru1 116.12(7)
C34 P2 C46 100.90(10)
C34 P2 C40 100.23(9)
C46 P2 C40 100.36(10)
C34 P2 Ru1 120.06(7)
C46 P2 Ru1 116.00(7)
C40 P2 Ru1 116.11(7)
C1 N1 C3 111.73(17)
C1 N1 C8 124.27(17)
C3 N1 C8 123.99(17)
C1 N2 C2 112.24(16)
C1 N2 C4 124.28(17)
C2 N2 C4 123.38(17)
N2 C1 N1 102.95(17)
N2 C1 Ru1 122.50(14)
N1 C1 Ru1 134.48(15)
C3 C2 N2 106.46(18)
C3 C2 C6 130.7(2)
N2 C2 C6 122.87(19)
C2 C3 N1 106.61(18)
C2 C3 C7 129.5(2)
N1 C3 C7 123.89(19)
N2 C4 C5 112.79(17)
N2 C4 H4A 109.0
C5 C4 H4A 109.0
N2 C4 H4B 109.0
C5 C4 H4B 109.0
H4A C4 H4B 107.8
C4 C5 H5A 111.7(16)
C4 C5 H5B 111.0(15)
H5A C5 H5B 113(2)
C4 C5 H5C 108.6(13)
H5A C5 H5C 105(2)
H5B C5 H5C 108(2)
C2 C6 H6A 109.5
C2 C6 H6B 109.5
H6A C6 H6B 109.5
C2 C6 H6C 109.5
H6A C6 H6C 109.5
H6B C6 H6C 109.5
C3 C7 H7A 109.5
C3 C7 H7B 109.5
H7A C7 H7B 109.5
C3 C7 H7C 109.5
H7A C7 H7C 109.5
H7B C7 H7C 109.5
N1 C8 C9 113.45(18)
N1 C8 H8A 108.9
C9 C8 H8A 108.9
N1 C8 H8B 108.9
C9 C8 H8B 108.9
H8A C8 H8B 107.7
C8 C9 H9A 109.5
C8 C9 H9B 109.5
H9A C9 H9B 109.5
C8 C9 H9C 109.5
H9A C9 H9C 109.5
H9B C9 H9C 109.5
C15 C10 C11 110.70(19)
C15 C10 Ru1 124.25(15)
C11 C10 Ru1 125.05(15)
F1 C11 C12 114.01(18)
F1 C11 C10 120.53(18)
C12 C11 C10 125.4(2)
F2 C12 C13 119.1(2)
F2 C12 C11 121.0(2)
C13 C12 C11 119.9(2)
F3 C13 C12 121.0(2)
F3 C13 C14 120.9(2)
C12 C13 C14 118.1(2)
F4 C14 C13 119.3(2)
F4 C14 C15 121.4(2)
C13 C14 C15 119.3(2)
F5 C15 C14 114.03(18)
F5 C15 C10 119.39(18)
C14 C15 C10 126.5(2)
C21 C16 C17 118.5(2)
C21 C16 P1 124.04(16)
C17 C16 P1 117.43(16)
C18 C17 C16 121.0(2)
C18 C17 H17 119.5
C16 C17 H17 119.5
C17 C18 C19 120.1(2)
C17 C18 H18 119.9
C19 C18 H18 119.9
C20 C19 C18 119.5(2)
C20 C19 H19 120.3
C18 C19 H19 120.3
C19 C20 C21 120.8(2)
C19 C20 H20 119.6
C21 C20 H20 119.6
C20 C21 C16 120.1(2)
C20 C21 H21 119.9
C16 C21 H21 119.9
C23 C22 C27 117.6(2)
C23 C22 P1 122.12(16)
C27 C22 P1 119.92(17)
C24 C23 C22 121.2(2)
C24 C23 H23 119.4
C22 C23 H23 119.4
C25 C24 C23 120.2(2)
C25 C24 H24 119.9
C23 C24 H24 119.9
C24 C25 C26 119.6(2)
C24 C25 H25 120.2
C26 C25 H25 120.2
C25 C26 C27 120.3(2)
C25 C26 H26 119.8
C27 C26 H26 119.8
C26 C27 C22 121.0(2)
C26 C27 H27 119.5
C22 C27 H27 119.5
C29 C28 C33 118.67(19)
C29 C28 P1 123.18(16)
C33 C28 P1 118.12(16)
C28 C29 C30 120.4(2)
C28 C29 H29 119.8
C30 C29 H29 119.8
C31 C30 C29 120.1(2)
C31 C30 H30 120.0
C29 C30 H30 120.0
C32 C31 C30 120.0(2)
C32 C31 H31 120.0
C30 C31 H31 120.0
C31 C32 C33 120.2(2)
C31 C32 H32 119.9
C33 C32 H32 119.9
C32 C33 C28 120.6(2)
C32 C33 H33 119.7
C28 C33 H33 119.7
C35 C34 C39 118.1(2)
C35 C34 P2 123.74(17)
C39 C34 P2 118.06(16)
C36 C35 C34 120.7(2)
C36 C35 H35 119.7
C34 C35 H35 119.7
C37 C36 C35 120.3(2)
C37 C36 H36 119.9
C35 C36 H36 119.9
C36 C37 C38 119.8(2)
C36 C37 H37 120.1
C38 C37 H37 120.1
C39 C38 C37 120.0(2)
C39 C38 H38 120.0
C37 C38 H38 120.0
C38 C39 C34 121.1(2)
C38 C39 H39 119.5
C34 C39 H39 119.5
C41 C40 C45 117.75(19)
C41 C40 P2 123.92(16)
C45 C40 P2 118.27(16)
C42 C41 C40 120.9(2)
C42 C41 H41 119.5
C40 C41 H41 119.5
C43 C42 C41 120.3(2)
C43 C42 H42 119.9
C41 C42 H42 119.9
C42 C43 C44 119.7(2)
C42 C43 H43 120.2
C44 C43 H43 120.2
C43 C44 C45 120.4(2)
C43 C44 H44 119.8
C45 C44 H44 119.8
C44 C45 C40 120.9(2)
C44 C45 H45 119.5
C40 C45 H45 119.5
C47 C46 C51 118.7(2)
C47 C46 P2 121.78(16)
C51 C46 P2 119.54(17)
C48 C47 C46 120.7(2)
C48 C47 H47 119.7
C46 C47 H47 119.7
C49 C48 C47 119.8(2)
C49 C48 H48 120.1
C47 C48 H48 120.1
C50 C49 C48 120.3(2)
C50 C49 H49 119.9
C48 C49 H49 119.9
C51 C50 C49 120.2(2)
C51 C50 H50 119.9
C49 C50 H50 119.9
C50 C51 C46 120.4(2)
C50 C51 H51 119.8
C46 C51 H51 119.8

loop_
_geom_bond_atom_site_label_1
_geom_bond_atom_site_label_2
_geom_bond_distance
Ru1 C1 2.060(2)
Ru1 C10 2.160(2)
Ru1 P2 2.3188(6)
Ru1 P1 2.3452(6)
Ru1 H1 1.591(5)
Ru1 H5A 2.07(2)
P1 C16 1.839(2)
P1 C28 1.840(2)
P1 C22 1.855(2)
P2 C34 1.846(2)
P2 C46 1.850(2)
P2 C40 1.860(2)
F1 C11 1.368(2)
F2 C12 1.359(3)
F3 C13 1.349(3)
F4 C14 1.359(3)
F5 C15 1.377(2)
N1 C1 1.371(3)
N1 C3 1.401(3)
N1 C8 1.471(3)
N2 C1 1.370(3)
N2 C2 1.394(3)
N2 C4 1.459(3)
C2 C3 1.349(3)
C2 C6 1.496(3)
C3 C7 1.495(3)
C4 C5 1.514(3)
C4 H4A 0.9900
C4 H4B 0.9900
C5 H5A 0.983(5)
C5 H5B 0.980(5)
C5 H5C 0.982(5)
C6 H6A 0.9800
C6 H6B 0.9800
C6 H6C 0.9800
C7 H7A 0.9800
C7 H7B 0.9800
C7 H7C 0.9800
C8 C9 1.524(3)
C8 H8A 0.9900
C8 H8B 0.9900
C9 H9A 0.9800
C9 H9B 0.9800
C9 H9C 0.9800
C10 C15 1.386(3)
C10 C11 1.393(3)
C11 C12 1.386(3)
C12 C13 1.369(3)
C13 C14 1.373(3)
C14 C15 1.378(3)
C16 C21 1.395(3)
C16 C17 1.400(3)
C17 C18 1.380(3)
C17 H17 0.9500
C18 C19 1.390(3)
C18 H18 0.9500
C19 C20 1.380(3)
C19 H19 0.9500
C20 C21 1.392(3)
C20 H20 0.9500
C21 H21 0.9500
C22 C23 1.393(3)
C22 C27 1.402(3)
C23 C24 1.392(3)
C23 H23 0.9500
C24 C25 1.380(3)
C24 H24 0.9500
C25 C26 1.383(3)
C25 H25 0.9500
C26 C27 1.386(3)
C26 H26 0.9500
C27 H27 0.9500
C28 C29 1.391(3)
C28 C33 1.396(3)
C29 C30 1.391(3)
C29 H29 0.9500
C30 C31 1.381(4)
C30 H30 0.9500
C31 C32 1.381(4)
C31 H31 0.9500
C32 C33 1.383(3)
C32 H32 0.9500
C33 H33 0.9500
C34 C35 1.392(3)
C34 C39 1.398(3)
C35 C36 1.389(3)
C35 H35 0.9500
C36 C37 1.379(4)
C36 H36 0.9500
C37 C38 1.386(4)
C37 H37 0.9500
C38 C39 1.380(3)
C38 H38 0.9500
C39 H39 0.9500
C40 C41 1.395(3)
C40 C45 1.401(3)
C41 C42 1.391(3)
C41 H41 0.9500
C42 C43 1.376(3)
C42 H42 0.9500
C43 C44 1.382(3)
C43 H43 0.9500
C44 C45 1.382(3)
C44 H44 0.9500
C45 H45 0.9500
C46 C47 1.395(3)
C46 C51 1.398(3)
C47 C48 1.394(3)
C47 H47 0.9500
C48 C49 1.383(3)
C48 H48 0.9500
C49 C50 1.379(4)
C49 H49 0.9500
C50 C51 1.391(3)
C50 H50 0.9500
C51 H51 0.9500

loop_
_geom_torsion_atom_site_label_1
_geom_torsion_atom_site_label_2
_geom_torsion_atom_site_label_3
_geom_torsion_atom_site_label_4
_geom_torsion
C1 Ru1 P1 C16 -166.08(9)
C10 Ru1 P1 C16 11.69(9)
P2 Ru1 P1 C16 112.15(12)
C1 Ru1 P1 C28 73.00(9)
C10 Ru1 P1 C28 -109.24(9)
P2 Ru1 P1 C28 -8.78(13)
C1 Ru1 P1 C22 -47.03(9)
C10 Ru1 P1 C22 130.74(9)
P2 Ru1 P1 C22 -128.80(11)
C1 Ru1 P2 C34 161.43(10)
C10 Ru1 P2 C34 -16.30(10)
P1 Ru1 P2 C34 -116.86(12)
C1 Ru1 P2 C46 -76.89(9)
C10 Ru1 P2 C46 105.39(9)
P1 Ru1 P2 C46 4.83(13)
C1 Ru1 P2 C40 40.62(9)
C10 Ru1 P2 C40 -137.10(9)
P1 Ru1 P2 C40 122.34(11)
C2 N2 C1 N1 -0.2(2)
C4 N2 C1 N1 -176.71(19)
C2 N2 C1 Ru1 -177.64(15)
C4 N2 C1 Ru1 5.8(3)
C3 N1 C1 N2 -0.4(2)
C8 N1 C1 N2 -179.32(18)
C3 N1 C1 Ru1 176.58(17)
C8 N1 C1 Ru1 -2.3(3)
C10 Ru1 C1 N2 -2(2)
P2 Ru1 C1 N2 -92.74(17)
P1 Ru1 C1 N2 99.05(17)
C10 Ru1 C1 N1 -178(100)
P2 Ru1 C1 N1 90.7(2)
P1 Ru1 C1 N1 -77.5(2)
C1 N2 C2 C3 0.7(3)
C4 N2 C2 C3 177.3(2)
C1 N2 C2 C6 179.6(2)
C4 N2 C2 C6 -3.8(3)
N2 C2 C3 N1 -0.9(2)
C6 C2 C3 N1 -179.7(2)
N2 C2 C3 C7 177.3(2)
C6 C2 C3 C7 -1.5(4)
C1 N1 C3 C2 0.9(3)
C8 N1 C3 C2 179.8(2)
C1 N1 C3 C7 -177.5(2)
C8 N1 C3 C7 1.4(3)
C1 N2 C4 C5 -29.7(3)
C2 N2 C4 C5 154.1(2)
C1 N1 C8 C9 -114.5(2)
C3 N1 C8 C9 66.8(3)
C1 Ru1 C10 C15 1(2)
P2 Ru1 C10 C15 91.99(18)
P1 Ru1 C10 C15 -99.71(18)
C1 Ru1 C10 C11 -179(100)
P2 Ru1 C10 C11 -88.38(18)
P1 Ru1 C10 C11 79.92(18)
C15 C10 C11 F1 179.30(19)
Ru1 C10 C11 F1 -0.4(3)
C15 C10 C11 C12 0.8(3)
Ru1 C10 C11 C12 -178.91(18)
F1 C11 C12 F2 0.6(3)
C10 C11 C12 F2 179.2(2)
F1 C11 C12 C13 -179.9(2)
C10 C11 C12 C13 -1.3(4)
F2 C12 C13 F3 0.5(3)
C11 C12 C13 F3 -179.0(2)
F2 C12 C13 C14 -179.5(2)
C11 C12 C13 C14 1.0(4)
F3 C13 C14 F4 -0.8(3)
C12 C13 C14 F4 179.2(2)
F3 C13 C14 C15 179.7(2)
C12 C13 C14 C15 -0.2(4)
F4 C14 C15 F5 -1.6(3)
C13 C14 C15 F5 177.8(2)
F4 C14 C15 C10 -179.7(2)
C13 C14 C15 C10 -0.3(4)
C11 C10 C15 F5 -177.97(18)
Ru1 C10 C15 F5 1.7(3)
C11 C10 C15 C14 0.0(3)
Ru1 C10 C15 C14 179.71(18)
C28 P1 C16 C21 -5.5(2)
C22 P1 C16 C21 100.78(19)
Ru1 P1 C16 C21 -132.25(16)
C28 P1 C16 C17 175.76(16)
C22 P1 C16 C17 -77.98(17)
Ru1 P1 C16 C17 49.00(18)
C21 C16 C17 C18 0.4(3)
P1 C16 C17 C18 179.22(17)
C16 C17 C18 C19 0.1(3)
C17 C18 C19 C20 -0.4(3)
C18 C19 C20 C21 0.3(3)
C19 C20 C21 C16 0.2(3)
C17 C16 C21 C20 -0.5(3)
P1 C16 C21 C20 -179.27(16)
C16 P1 C22 C23 14.52(19)
C28 P1 C22 C23 120.77(18)
Ru1 P1 C22 C23 -113.19(17)
C16 P1 C22 C27 -172.13(17)
C28 P1 C22 C27 -65.88(18)
Ru1 P1 C22 C27 60.15(18)
C27 C22 C23 C24 -2.5(3)
P1 C22 C23 C24 170.96(17)
C22 C23 C24 C25 0.4(3)
C23 C24 C25 C26 2.0(4)
C24 C25 C26 C27 -2.3(4)
C25 C26 C27 C22 0.1(3)
C23 C22 C27 C26 2.3(3)
P1 C22 C27 C26 -171.38(17)
C16 P1 C28 C29 107.5(2)
C22 P1 C28 C29 3.1(2)
Ru1 P1 C28 C29 -123.99(18)
C16 P1 C28 C33 -74.36(19)
C22 P1 C28 C33 -178.83(17)
Ru1 P1 C28 C33 54.11(19)
C33 C28 C29 C30 -1.7(3)
P1 C28 C29 C30 176.39(19)
C28 C29 C30 C31 2.2(4)
C29 C30 C31 C32 -0.4(4)
C30 C31 C32 C33 -1.8(4)
C31 C32 C33 C28 2.2(4)
C29 C28 C33 C32 -0.5(3)
P1 C28 C33 C32 -178.68(18)
C46 P2 C34 C35 -0.2(2)
C40 P2 C34 C35 -102.96(19)
Ru1 P2 C34 C35 128.64(17)
C46 P2 C34 C39 177.14(17)
C40 P2 C34 C39 74.38(18)
Ru1 P2 C34 C39 -54.02(18)
C39 C34 C35 C36 -1.8(3)
P2 C34 C35 C36 175.51(18)
C34 C35 C36 C37 0.1(4)
C35 C36 C37 C38 1.0(4)
C36 C37 C38 C39 -0.3(4)
C37 C38 C39 C34 -1.5(4)
C35 C34 C39 C38 2.5(3)
P2 C34 C39 C38 -174.95(18)
C34 P2 C40 C41 -20.1(2)
C46 P2 C40 C41 -123.31(19)
Ru1 P2 C40 C41 110.82(18)
C34 P2 C40 C45 162.81(17)
C46 P2 C40 C45 59.62(18)
Ru1 P2 C40 C45 -66.25(18)
C45 C40 C41 C42 0.8(3)
P2 C40 C41 C42 -176.30(19)
C40 C41 C42 C43 0.0(4)
C41 C42 C43 C44 -0.5(4)
C42 C43 C44 C45 0.2(4)
C43 C44 C45 C40 0.5(4)
C41 C40 C45 C44 -1.0(3)
P2 C40 C45 C44 176.23(18)
C34 P2 C46 C47 -84.32(18)
C40 P2 C46 C47 18.33(19)
Ru1 P2 C46 C47 144.27(15)
C34 P2 C46 C51 94.34(18)
C40 P2 C46 C51 -163.01(17)
Ru1 P2 C46 C51 -37.07(19)
C51 C46 C47 C48 2.3(3)
P2 C46 C47 C48 -179.05(16)
C46 C47 C48 C49 -1.0(3)
C47 C48 C49 C50 -1.4(3)
C48 C49 C50 C51 2.3(3)
C49 C50 C51 C46 -1.0(3)
C47 C46 C51 C50 -1.3(3)
P2 C46 C51 C50 179.99(17)
